data_1522346
loop_
_publ_author_name
'Zinkevitch, M.'
'Mattern, N.'
'Gebel, B.'
'Wetzig, K.'

_publ_section_title
;
 Phase transformations of the Gd - Fe - Mo ternary compounds with Th Mn12
 - type structure under nitrogen atmosphere
;
_journal_name_full 'Journal of Alloys Compd.'
_journal_page_first 226
_journal_page_last 236
_journal_volume 298
_journal_year 2000
_chemical_formula_sum 'Fe9.04 Gd1.2 Mo2 N1.03'
_chemical_name_systematic 'Gd1.2 Fe9.04 Mo2 N1.03'
_space_group_IT_number 139
_symmetry_space_group_name_Hall '-I 4 2'
_symmetry_space_group_name_H-M 'I 4/m m m'
_cell_angle_alpha 90
_cell_angle_beta 90
_cell_angle_gamma 90
_cell_formula_units_Z 2
_cell_length_a 8.688
_cell_length_b 8.688
_cell_length_c 4.848
_cell_volume 365.934
_citation_journal_id_ASTM JALCEU
_cod_data_source_file Zinkevitch_JALCEU_2000_1279.cif
_cod_data_source_block Fe9.04Gd1.2Mo2N1.03
_cod_original_cell_volume 365.9335
_cod_database_code 1522346

loop_
_symmetry_equiv_pos_as_xyz
x,y,z
-y,x,z
-x,-y,z
y,-x,z
x,-y,-z
y,x,-z
-x,y,-z
-y,-x,-z
-x,-y,-z
y,-x,-z
x,y,-z
-y,x,-z
-x,y,z
-y,-x,z
x,-y,z
y,x,z
x+1/2,y+1/2,z+1/2
-y+1/2,x+1/2,z+1/2
-x+1/2,-y+1/2,z+1/2
y+1/2,-x+1/2,z+1/2
x+1/2,-y+1/2,-z+1/2
y+1/2,x+1/2,-z+1/2
-x+1/2,y+1/2,-z+1/2
-y+1/2,-x+1/2,-z+1/2
-x+1/2,-y+1/2,-z+1/2
y+1/2,-x+1/2,-z+1/2
x+1/2,y+1/2,-z+1/2
-y+1/2,x+1/2,-z+1/2
-x+1/2,y+1/2,z+1/2
-y+1/2,-x+1/2,z+1/2
x+1/2,-y+1/2,z+1/2
y+1/2,x+1/2,z+1/2

loop_
_atom_site_label
_atom_site_type_symbol
_atom_site_fract_x
_atom_site_fract_y
_atom_site_fract_z
_atom_site_occupancy
_atom_site_U_iso_or_equiv
Fe2 Fe 0.2774 0.5 0 0.89 0.0
N1 N 0 0 0.5 1.03 0.0
Fe1 Fe 0.25 0.25 0.25 0.92 0.0
Fe3 Fe 0.3607 0 0 0.45 0.0
Mo1 Mo 0.3607 0 0 0.5 0.0
Gd1 Gd 0 0 0 1 0.0
Gd2 Gd 0.3607 0 0 0.05 0.0
